data_4516639
loop_
_publ_author_name
'Lee, Young Hoon'
'Park, Sunghee'
'Oh, Jihun'
'Shin, Jong Won'
'Jung, Jaehoon'
'Yoo, Seunghyup'
'Lee, Min Hyung'

_publ_section_title
;
 Rigidity-Induced Delayed Fluorescence by Ortho Donor-Appended
 Triarylboron Compounds: Record-High Efficiency in Pure Blue Fluorescent
 Organic Light-Emitting Diodes.
;
_journal_issue 28
_journal_name_full 'ACS applied materials &amp; interfaces'
_journal_page_first 24035
_journal_page_last 24042
_journal_paper_doi 10.1021/acsami.7b05615
_journal_volume 9
_journal_year 2017
_chemical_formula_sum 'C36 H34 B N'
_chemical_formula_weight 491.45
_space_group_crystal_system monoclinic
_space_group_IT_number 14
_space_group_name_Hall '-P 2ybc'
_space_group_name_H-M_alt 'P 1 21/c 1'
_atom_sites_solution_hydrogens geom
_audit_creation_method SHELXL-2014
_cell_angle_alpha 90
_cell_angle_beta 101.0209(15)
_cell_angle_gamma 90
_cell_formula_units_Z 4
_cell_length_a 13.1120(4)
_cell_length_b 13.4058(4)
_cell_length_c 16.2914(5)
_cell_measurement_reflns_used 9900
_cell_measurement_temperature 296(2)
_cell_measurement_theta_max 25.32
_cell_measurement_theta_min 2.19
_cell_volume 2810.84(15)
_computing_structure_refinement 'SHELXL-2014 (Sheldrick, 2014)'
_diffrn_ambient_temperature 296(2)
_diffrn_measured_fraction_theta_full 1.000
_diffrn_measured_fraction_theta_max 0.997
_diffrn_measurement_device_type 'Bruker APEX-II CCD'
_diffrn_measurement_method '\f and \w scans'
_diffrn_radiation_type MoK\a
_diffrn_radiation_wavelength 0.71073
_diffrn_reflns_av_R_equivalents 0.0269
_diffrn_reflns_av_unetI/netI 0.0162
_diffrn_reflns_Laue_measured_fraction_full 1.000
_diffrn_reflns_Laue_measured_fraction_max 0.997
_diffrn_reflns_limit_h_max 15
_diffrn_reflns_limit_h_min -15
_diffrn_reflns_limit_k_max 16
_diffrn_reflns_limit_k_min -16
_diffrn_reflns_limit_l_max 19
_diffrn_reflns_limit_l_min -19
_diffrn_reflns_number 37519
_diffrn_reflns_point_group_measured_fraction_full 1.000
_diffrn_reflns_point_group_measured_fraction_max 0.997
_diffrn_reflns_theta_full 25.242
_diffrn_reflns_theta_max 25.342
_diffrn_reflns_theta_min 1.982
_exptl_absorpt_coefficient_mu 0.066
_exptl_crystal_density_diffrn 1.161
_exptl_crystal_description block
_exptl_crystal_F_000 1048
_refine_diff_density_max 0.219
_refine_diff_density_min -0.210
_refine_diff_density_rms 0.047
_refine_ls_extinction_method none
_refine_ls_goodness_of_fit_ref 1.030
_refine_ls_hydrogen_treatment constr
_refine_ls_matrix_type full
_refine_ls_number_parameters 349
_refine_ls_number_reflns 5134
_refine_ls_number_restraints 0
_refine_ls_restrained_S_all 1.030
_refine_ls_R_factor_all 0.0626
_refine_ls_R_factor_gt 0.0478
_refine_ls_shift/su_max 0.001
_refine_ls_shift/su_mean 0.000
_refine_ls_structure_factor_coef Fsqd
_refine_ls_weighting_details 'w=1/[\s^2^(Fo^2^)+(0.0701P)^2^+0.6470P] where P=(Fo^2^+2Fc^2^)/3'
_refine_ls_weighting_scheme calc
_refine_ls_wR_factor_gt 0.1220
_refine_ls_wR_factor_ref 0.1353
_reflns_Friedel_coverage 0.000
_reflns_number_gt 4010
_reflns_number_total 5134
_reflns_threshold_expression 'I > 2\s(I)'
_cod_data_source_file am7b05615_si_004.cif
_cod_data_source_block CzpB
_cod_original_sg_symbol_H-M 'P 21/c'
_cod_database_code 4516639
_shelx_space_group_comment
;
The symmetry employed for this shelxl refinement is uniquely defined
by the following loop, which should always be used as a source of
symmetry information in preference to the above space-group names.
They are only intended as comments.
;
_shelxl_version_number 2014-3

loop_
_space_group_symop_operation_xyz
'x, y, z'
'-x, y+1/2, -z+1/2'
'-x, -y, -z'
'x, -y-1/2, z-1/2'

loop_
_atom_site_label
_atom_site_type_symbol
_atom_site_fract_x
_atom_site_fract_y
_atom_site_fract_z
_atom_site_U_iso_or_equiv
_atom_site_adp_type
_atom_site_occupancy
_atom_site_site_symmetry_order
_atom_site_calc_flag
_atom_site_refinement_flags_posn
_atom_site_refinement_flags_adp
N1 N -0.19259(9) 0.68539(10) 0.09095(8) 0.0496(3) Uani 1 1 d . .
B1 B 0.17664(13) 0.71184(13) 0.35025(10) 0.0443(4) Uani 1 1 d . .
C1 C -0.45728(14) 0.74010(14) 0.00064(14) 0.0689(5) Uani 1 1 d . .
H1 H -0.5018 0.7286 -0.0502 0.083 Uiso 1 1 calc R U
C2 C -0.49214(14) 0.78933(15) 0.06339(16) 0.0753(6) Uani 1 1 d . .
H2 H -0.5604 0.8120 0.0546 0.090 Uiso 1 1 calc R U
C3 C -0.42726(15) 0.80597(14) 0.13991(14) 0.0697(5) Uani 1 1 d . .
H3 H -0.4531 0.8392 0.1817 0.084 Uiso 1 1 calc R U
C4 C -0.32535(13) 0.77444(13) 0.15547(12) 0.0587(4) Uani 1 1 d . .
H4 H -0.2820 0.7855 0.2069 0.070 Uiso 1 1 calc R U
C5 C -0.29030(11) 0.72568(12) 0.09142(10) 0.0482(4) Uani 1 1 d . .
C6 C -0.35423(12) 0.70712(12) 0.01334(11) 0.0530(4) Uani 1 1 d . .
C7 C -0.19260(12) 0.64297(12) 0.01298(9) 0.0474(4) Uani 1 1 d . .
C8 C -0.29197(13) 0.65489(12) -0.03682(10) 0.0524(4) Uani 1 1 d . .
C9 C -0.30941(18) 0.62005(14) -0.11863(11) 0.0706(6) Uani 1 1 d . .
H9 H -0.3744 0.6271 -0.1529 0.085 Uiso 1 1 calc R U
C10 C -0.2296(2) 0.57515(15) -0.14834(12) 0.0810(7) Uani 1 1 d . .
H10 H -0.2412 0.5511 -0.2029 0.097 Uiso 1 1 calc R U
C11 C -0.13235(18) 0.56511(15) -0.09855(12) 0.0717(5) Uani 1 1 d . .
H11 H -0.0795 0.5352 -0.1206 0.086 Uiso 1 1 calc R U
C12 C -0.11186(14) 0.59832(13) -0.01707(10) 0.0573(4) Uani 1 1 d . .
H12 H -0.0464 0.5910 0.0164 0.069 Uiso 1 1 calc R U
C13 C -0.10484(11) 0.69247(12) 0.15740(9) 0.0445(4) Uani 1 1 d . .
C14 C -0.06062(12) 0.78451(12) 0.17985(10) 0.0498(4) Uani 1 1 d . .
H14 H -0.0901 0.8422 0.1538 0.060 Uiso 1 1 calc R U
C15 C 0.02763(12) 0.78993(12) 0.24120(10) 0.0501(4) Uani 1 1 d . .
H15 H 0.0580 0.8519 0.2550 0.060 Uiso 1 1 calc R U
C16 C 0.07311(11) 0.70538(11) 0.28340(9) 0.0450(4) Uani 1 1 d . .
C17 C 0.02406(12) 0.61443(12) 0.26103(10) 0.0524(4) Uani 1 1 d . .
H17 H 0.0507 0.5569 0.2890 0.063 Uiso 1 1 calc R U
C18 C -0.06313(12) 0.60747(12) 0.19833(10) 0.0533(4) Uani 1 1 d . .
H18 H -0.0935 0.5457 0.1838 0.064 Uiso 1 1 calc R U
C19 C 0.25449(11) 0.79905(11) 0.34079(9) 0.0432(4) Uani 1 1 d . .
C20 C 0.28613(12) 0.86856(11) 0.40596(9) 0.0464(4) Uani 1 1 d . .
C21 C 0.35245(13) 0.94616(12) 0.39523(11) 0.0555(4) Uani 1 1 d . .
H21 H 0.3719 0.9914 0.4387 0.067 Uiso 1 1 calc R U
C22 C 0.39064(12) 0.95894(12) 0.32276(12) 0.0561(4) Uani 1 1 d . .
C23 C 0.35885(13) 0.89125(13) 0.25876(11) 0.0578(4) Uani 1 1 d . .
H23 H 0.3829 0.8988 0.2090 0.069 Uiso 1 1 calc R U
C24 C 0.29250(12) 0.81260(12) 0.26617(10) 0.0509(4) Uani 1 1 d . .
C25 C 0.24856(17) 0.86169(14) 0.48719(10) 0.0693(5) Uani 1 1 d . .
H25A H 0.2874 0.9071 0.5269 0.104 Uiso 1 1 calc R U
H25B H 0.2581 0.7949 0.5084 0.104 Uiso 1 1 calc R U
H25C H 0.1762 0.8787 0.4783 0.104 Uiso 1 1 calc R U
C26 C 0.46373(16) 1.04305(15) 0.31329(16) 0.0811(6) Uani 1 1 d . .
H26A H 0.5070 1.0238 0.2746 0.122 Uiso 1 1 calc R U
H26B H 0.5065 1.0577 0.3666 0.122 Uiso 1 1 calc R U
H26C H 0.4243 1.1012 0.2926 0.122 Uiso 1 1 calc R U
C27 C 0.26739(16) 0.74139(16) 0.19274(11) 0.0720(5) Uani 1 1 d . .
H27A H 0.2238 0.7744 0.1467 0.108 Uiso 1 1 calc R U
H27B H 0.2318 0.6841 0.2087 0.108 Uiso 1 1 calc R U
H27C H 0.3307 0.7206 0.1764 0.108 Uiso 1 1 calc R U
C28 C 0.19752(11) 0.63046(11) 0.42106(9) 0.0453(4) Uani 1 1 d . .
C29 C 0.12819(13) 0.61703(12) 0.47653(10) 0.0534(4) Uani 1 1 d . .
C30 C 0.14713(15) 0.54442(13) 0.53837(11) 0.0621(5) Uani 1 1 d . .
H30 H 0.1009 0.5376 0.5748 0.074 Uiso 1 1 calc R U
C31 C 0.23248(15) 0.48194(13) 0.54764(11) 0.0621(5) Uani 1 1 d . .
C32 C 0.29976(14) 0.49411(13) 0.49282(11) 0.0595(4) Uani 1 1 d . .
H32 H 0.3571 0.4522 0.4975 0.071 Uiso 1 1 calc R U
C33 C 0.28486(12) 0.56714(12) 0.43066(10) 0.0497(4) Uani 1 1 d . .
C34 C 0.03471(15) 0.68340(16) 0.47462(13) 0.0726(6) Uani 1 1 d . .
H34A H -0.0223 0.6443 0.4859 0.109 Uiso 1 1 calc R U
H34B H 0.0158 0.7136 0.4204 0.109 Uiso 1 1 calc R U
H34C H 0.0513 0.7345 0.5163 0.109 Uiso 1 1 calc R U
C35 C 0.2509(2) 0.40312(15) 0.61510(14) 0.0854(6) Uani 1 1 d . .
H35A H 0.2074 0.3465 0.5975 0.128 Uiso 1 1 calc R U
H35B H 0.2345 0.4298 0.6657 0.128 Uiso 1 1 calc R U
H35C H 0.3225 0.3830 0.6250 0.128 Uiso 1 1 calc R U
C36 C 0.36229(13) 0.57388(14) 0.37315(12) 0.0640(5) Uani 1 1 d . .
H36A H 0.3331 0.5443 0.3202 0.096 Uiso 1 1 calc R U
H36B H 0.4246 0.5390 0.3976 0.096 Uiso 1 1 calc R U
H36C H 0.3783 0.6426 0.3651 0.096 Uiso 1 1 calc R U

loop_
_atom_site_aniso_label
_atom_site_aniso_U_11
_atom_site_aniso_U_22
_atom_site_aniso_U_33
_atom_site_aniso_U_23
_atom_site_aniso_U_13
_atom_site_aniso_U_12
N1 0.0408(7) 0.0616(8) 0.0431(7) -0.0085(6) -0.0006(5) 0.0015(6)
B1 0.0438(9) 0.0490(10) 0.0396(9) -0.0126(7) 0.0068(7) 0.0068(7)
C1 0.0506(10) 0.0603(11) 0.0843(14) 0.0178(10) -0.0159(10) -0.0079(9)
C2 0.0448(10) 0.0674(12) 0.1108(18) 0.0183(12) 0.0078(11) 0.0071(9)
C3 0.0543(10) 0.0655(12) 0.0913(14) 0.0061(10) 0.0191(10) 0.0060(9)
C4 0.0491(9) 0.0615(10) 0.0646(11) -0.0023(9) 0.0089(8) 0.0018(8)
C5 0.0407(8) 0.0493(9) 0.0521(9) 0.0015(7) 0.0022(7) -0.0023(7)
C6 0.0477(9) 0.0471(9) 0.0573(10) 0.0093(7) -0.0072(7) -0.0078(7)
C7 0.0549(9) 0.0449(8) 0.0404(8) -0.0029(6) 0.0042(7) -0.0086(7)
C8 0.0614(10) 0.0445(9) 0.0449(9) 0.0045(7) -0.0061(7) -0.0124(7)
C9 0.0944(15) 0.0578(11) 0.0482(10) 0.0026(8) -0.0152(10) -0.0137(10)
C10 0.134(2) 0.0641(12) 0.0398(10) -0.0067(9) 0.0042(12) -0.0118(13)
C11 0.1038(16) 0.0632(12) 0.0522(11) -0.0057(9) 0.0249(11) -0.0057(11)
C12 0.0648(10) 0.0557(10) 0.0519(10) -0.0036(8) 0.0124(8) -0.0057(8)
C13 0.0390(7) 0.0546(9) 0.0381(8) -0.0055(7) 0.0032(6) -0.0003(7)
C14 0.0487(9) 0.0482(9) 0.0484(9) -0.0010(7) -0.0009(7) 0.0035(7)
C15 0.0500(9) 0.0467(9) 0.0494(9) -0.0055(7) -0.0007(7) -0.0031(7)
C16 0.0440(8) 0.0498(9) 0.0395(8) -0.0040(6) 0.0038(6) 0.0005(7)
C17 0.0548(9) 0.0466(9) 0.0509(9) 0.0002(7) -0.0022(7) 0.0017(7)
C18 0.0541(9) 0.0476(9) 0.0537(10) -0.0050(7) -0.0010(7) -0.0060(7)
C19 0.0399(8) 0.0491(9) 0.0381(8) -0.0059(6) 0.0008(6) 0.0077(6)
C20 0.0505(8) 0.0448(8) 0.0403(8) -0.0046(6) -0.0002(6) 0.0080(7)
C21 0.0599(10) 0.0448(9) 0.0570(10) -0.0094(7) -0.0010(8) 0.0046(8)
C22 0.0473(9) 0.0483(9) 0.0724(11) -0.0013(8) 0.0106(8) 0.0059(7)
C23 0.0546(9) 0.0612(10) 0.0613(10) -0.0013(8) 0.0206(8) 0.0059(8)
C24 0.0493(9) 0.0582(10) 0.0452(9) -0.0083(7) 0.0086(7) 0.0035(7)
C25 0.1076(15) 0.0572(11) 0.0437(9) -0.0116(8) 0.0155(10) -0.0026(10)
C26 0.0695(12) 0.0599(12) 0.1162(18) -0.0020(11) 0.0236(12) -0.0059(10)
C27 0.0826(13) 0.0880(14) 0.0497(10) -0.0224(10) 0.0232(9) -0.0089(11)
C28 0.0444(8) 0.0461(8) 0.0417(8) -0.0088(6) -0.0010(6) 0.0029(6)
C29 0.0561(9) 0.0532(10) 0.0498(9) -0.0026(7) 0.0076(7) 0.0062(8)
C30 0.0752(12) 0.0572(10) 0.0548(10) 0.0015(8) 0.0149(9) 0.0040(9)
C31 0.0782(12) 0.0477(10) 0.0541(10) -0.0029(8) -0.0029(9) 0.0027(9)
C32 0.0594(10) 0.0475(9) 0.0641(11) -0.0071(8) -0.0071(8) 0.0102(8)
C33 0.0459(8) 0.0472(9) 0.0512(9) -0.0122(7) -0.0027(7) 0.0025(7)
C34 0.0702(12) 0.0791(14) 0.0743(13) 0.0098(10) 0.0283(10) 0.0207(10)
C35 0.1120(17) 0.0615(12) 0.0755(14) 0.0126(10) -0.0002(12) 0.0082(12)
C36 0.0537(10) 0.0624(11) 0.0752(12) -0.0103(9) 0.0102(9) 0.0108(8)

loop_
_atom_type_symbol
_atom_type_description
_atom_type_scat_dispersion_real
_atom_type_scat_dispersion_imag
_atom_type_scat_source
C C 0.0033 0.0016 'International Tables Vol C Tables 4.2.6.8 and 6.1.1.4'
H H 0.0000 0.0000 'International Tables Vol C Tables 4.2.6.8 and 6.1.1.4'
B B 0.0013 0.0007 'International Tables Vol C Tables 4.2.6.8 and 6.1.1.4'
N N 0.0061 0.0033 'International Tables Vol C Tables 4.2.6.8 and 6.1.1.4'

loop_
_geom_angle_atom_site_label_1
_geom_angle_atom_site_label_2
_geom_angle_atom_site_label_3
_geom_angle
C5 N1 C7 108.91(12)
C5 N1 C13 125.50(13)
C7 N1 C13 125.46(12)
C16 B1 C28 118.43(14)
C16 B1 C19 117.51(14)
C28 B1 C19 124.05(13)
C2 C1 C6 119.58(18)
C1 C2 C3 120.99(18)
C4 C3 C2 121.5(2)
C3 C4 C5 117.18(17)
C4 C5 N1 128.82(14)
C4 C5 C6 122.69(15)
N1 C5 C6 108.47(14)
C1 C6 C5 118.03(18)
C1 C6 C8 134.83(17)
C5 C6 C8 107.13(14)
C12 C7 N1 129.25(14)
C12 C7 C8 122.14(15)
N1 C7 C8 108.58(14)
C9 C8 C7 118.67(17)
C9 C8 C6 134.40(17)
C7 C8 C6 106.90(13)
C10 C9 C8 119.26(18)
C9 C10 C11 121.07(17)
C12 C11 C10 121.5(2)
C11 C12 C7 117.33(18)
C18 C13 C14 120.12(13)
C18 C13 N1 120.03(14)
C14 C13 N1 119.84(14)
C15 C14 C13 119.35(15)
C14 C15 C16 122.24(14)
C17 C16 C15 116.63(13)
C17 C16 B1 121.56(14)
C15 C16 B1 121.76(14)
C18 C17 C16 121.81(15)
C13 C18 C17 119.78(14)
C24 C19 C20 117.45(14)
C24 C19 B1 121.39(13)
C20 C19 B1 121.13(13)
C21 C20 C19 120.01(15)
C21 C20 C25 118.44(14)
C19 C20 C25 121.54(15)
C22 C21 C20 122.67(15)
C21 C22 C23 117.20(16)
C21 C22 C26 121.53(17)
C23 C22 C26 121.27(18)
C22 C23 C24 122.43(16)
C23 C24 C19 120.24(14)
C23 C24 C27 117.08(15)
C19 C24 C27 122.64(15)
C33 C28 C29 117.48(14)
C33 C28 B1 121.50(14)
C29 C28 B1 121.01(13)
C30 C29 C28 120.43(15)
C30 C29 C34 117.37(16)
C28 C29 C34 122.11(15)
C31 C30 C29 122.18(17)
C32 C31 C30 117.51(16)
C32 C31 C35 121.38(18)
C30 C31 C35 121.11(19)
C31 C32 C33 122.33(16)
C32 C33 C28 120.06(16)
C32 C33 C36 118.36(15)
C28 C33 C36 121.56(15)

loop_
_geom_bond_atom_site_label_1
_geom_bond_atom_site_label_2
_geom_bond_distance
N1 C5 1.3917(19)
N1 C7 1.3918(19)
N1 C13 1.4242(18)
B1 C16 1.572(2)
B1 C28 1.573(2)
B1 C19 1.579(2)
C1 C2 1.367(3)
C1 C6 1.399(2)
C2 C3 1.386(3)
C3 C4 1.378(2)
C4 C5 1.382(2)
C5 C6 1.405(2)
C6 C8 1.442(2)
C7 C12 1.384(2)
C7 C8 1.406(2)
C8 C9 1.389(2)
C9 C10 1.373(3)
C10 C11 1.381(3)
C11 C12 1.377(2)
C13 C18 1.379(2)
C13 C14 1.383(2)
C14 C15 1.379(2)
C15 C16 1.399(2)
C16 C17 1.394(2)
C17 C18 1.383(2)
C19 C24 1.411(2)
C19 C20 1.414(2)
C20 C21 1.388(2)
C20 C25 1.501(2)
C21 C22 1.378(2)
C22 C23 1.385(2)
C22 C26 1.507(3)
C23 C24 1.387(2)
C24 C27 1.517(2)
C28 C33 1.410(2)
C28 C29 1.410(2)
C29 C30 1.389(2)
C29 C34 1.510(2)
C30 C31 1.383(3)
C31 C32 1.380(3)
C31 C35 1.510(3)
C32 C33 1.395(2)
C33 C36 1.510(2)
